data_7003843
loop_
_publ_author_name
'Chauhan, Ashok K. S.'
'Singh, Puspendra'
'Srivastava, Ramesh C.'
'Duthie, Andrew'
'Voda, Andreea'

_publ_section_title
;
 Acylmethyl(aryl)tellurium(iv,ii) derivatives: intramolecular secondary
 bonding and steric rigidity
;
_journal_issue 30
_journal_name_full 'Dalton Transactions'
_journal_page_first 4023
_journal_page_last 4028
_journal_paper_doi 10.1039/b800473k
_journal_year 2008
_chemical_formula_moiety 'C12 H16 Cl2 O2 Te'
_chemical_formula_sum 'C12 H16 Cl2 O2 Te'
_chemical_formula_weight 390.75
_chemical_name_common '(Isopropoylmethyl)anisyltellurium(IV) dichloride'
_chemical_name_systematic
;
?
;
_space_group_IT_number 19
_symmetry_cell_setting orthorhombic
_symmetry_space_group_name_Hall 'P 2ac 2ab'
_symmetry_space_group_name_H-M 'P 21 21 21'
_atom_sites_solution_hydrogens geom
_atom_sites_solution_primary direct
_atom_sites_solution_secondary difmap
_audit_creation_method SHELXL-97
_cell_angle_alpha 90.00
_cell_angle_beta 90.00
_cell_angle_gamma 90.00
_cell_formula_units_Z 8
_cell_length_a 7.7670(4)
_cell_length_b 17.6459(10)
_cell_length_c 21.7122(12)
_cell_measurement_reflns_used 8492
_cell_measurement_temperature 130(2)
_cell_measurement_theta_max 27.47
_cell_measurement_theta_min 2.20
_cell_volume 2975.8(3)
_computing_cell_refinement 'SMART (Bruker, 2000)'
_computing_data_collection 'SMART (Bruker, 2000)'
_computing_data_reduction 'SAINT (Bruker, 2000)'
_computing_molecular_graphics 'DIAMOND (Brandenberg, 2006)'
_computing_publication_material 'SHELXL97 (Sheldrick, 1997)'
_computing_structure_refinement 'SHELXL97 (Sheldrick, 1997)'
_computing_structure_solution 'SHELXS97 (Sheldrick, 1997)'
_diffrn_ambient_temperature 130(2)
_diffrn_measured_fraction_theta_full 0.997
_diffrn_measured_fraction_theta_max 0.997
_diffrn_measurement_device_type 'CCD area detector'
_diffrn_measurement_method 'phi and omega scans'
_diffrn_radiation_monochromator graphite
_diffrn_radiation_source 'sealed tube'
_diffrn_radiation_type MoK\a
_diffrn_radiation_wavelength 0.71073
_diffrn_reflns_av_R_equivalents 0.0275
_diffrn_reflns_av_sigmaI/netI 0.0361
_diffrn_reflns_limit_h_max 10
_diffrn_reflns_limit_h_min -8
_diffrn_reflns_limit_k_max 22
_diffrn_reflns_limit_k_min -19
_diffrn_reflns_limit_l_max 27
_diffrn_reflns_limit_l_min -28
_diffrn_reflns_number 18105
_diffrn_reflns_theta_full 27.49
_diffrn_reflns_theta_max 27.49
_diffrn_reflns_theta_min 1.49
_exptl_absorpt_coefficient_mu 2.347
_exptl_absorpt_correction_T_max 0.7992
_exptl_absorpt_correction_T_min 0.4537
_exptl_absorpt_correction_type multi-scan
_exptl_absorpt_process_details 'SADABS (Bruker, 2000)'
_exptl_crystal_colour Colourless
_exptl_crystal_density_diffrn 1.744
_exptl_crystal_density_method 'not measured'
_exptl_crystal_description Rod
_exptl_crystal_F_000 1520
_exptl_crystal_size_max 0.40
_exptl_crystal_size_mid 0.10
_exptl_crystal_size_min 0.10
_refine_diff_density_max 1.214
_refine_diff_density_min -0.402
_refine_diff_density_rms 0.094
_refine_ls_abs_structure_details 'Flack H D (1983), Acta Cryst. A39, 876-881'
_refine_ls_abs_structure_Flack 0.342(16)
_refine_ls_extinction_method none
_refine_ls_goodness_of_fit_ref 1.041
_refine_ls_hydrogen_treatment constr
_refine_ls_matrix_type full
_refine_ls_number_parameters 314
_refine_ls_number_reflns 6765
_refine_ls_number_restraints 0
_refine_ls_restrained_S_all 1.041
_refine_ls_R_factor_all 0.0290
_refine_ls_R_factor_gt 0.0279
_refine_ls_shift/su_max 0.002
_refine_ls_shift/su_mean 0.000
_refine_ls_structure_factor_coef Fsqd
_refine_ls_weighting_details 'calc w=1/[\s^2^(Fo^2^)+(0.0338P)^2^+0.2838P] where P=(Fo^2^+2Fc^2^)/3'
_refine_ls_weighting_scheme calc
_refine_ls_wR_factor_gt 0.0633
_refine_ls_wR_factor_ref 0.0638
_reflns_number_gt 6575
_reflns_number_total 6765
_reflns_threshold_expression >2sigma(I)
_cod_data_source_file b800473k.txt
_cod_data_source_block 1Ca
_cod_depositor_comments
;
The following automatic conversions were performed:
'_symmetry_cell_setting' value 'Orthorhombic' changed to 'orthorhombic'
according to '/home/saulius/struct/CIF-dictionaries/cif_core.dic'
dictionary named 'cif_core.dic' version 2.4.1 from 2010-06-29.

Automatic conversion script
Id: cif_fix_enum 1527 2010-12-29 10:47:43Z saulius 
;
_cod_database_code 7003843

loop_
_symmetry_equiv_pos_as_xyz
'x, y, z'
'-x+1/2, -y, z+1/2'
'-x, y+1/2, -z+1/2'
'x+1/2, -y+1/2, -z'

loop_
_atom_site_label
_atom_site_type_symbol
_atom_site_fract_x
_atom_site_fract_y
_atom_site_fract_z
_atom_site_U_iso_or_equiv
_atom_site_adp_type
_atom_site_occupancy
_atom_site_symmetry_multiplicity
_atom_site_calc_flag
_atom_site_refinement_flags
_atom_site_disorder_assembly
_atom_site_disorder_group
C1A C -0.0892(5) 0.58419(17) 1.01497(16) 0.0219(7) Uani 1 1 d . . .
C1B C 0.4353(5) 0.41165(18) 1.00145(16) 0.0245(7) Uani 1 1 d . . .
C2A C -0.1554(5) 0.60910(19) 1.07060(17) 0.0266(7) Uani 1 1 d . . .
H2A H -0.1817 0.6612 1.0761 0.032 Uiso 1 1 calc R . .
C2B C 0.3717(5) 0.38654(19) 1.05799(17) 0.0256(7) Uani 1 1 d . . .
H2B H 0.3518 0.3340 1.0646 0.031 Uiso 1 1 calc R . .
C3A C -0.1835(5) 0.5586(2) 1.11824(17) 0.0274(8) Uani 1 1 d . . .
H3A H -0.2271 0.5760 1.1566 0.033 Uiso 1 1 calc R . .
C3B C 0.3376(5) 0.43793(19) 1.10435(18) 0.0291(8) Uani 1 1 d . . .
H3B H 0.2939 0.4208 1.1428 0.035 Uiso 1 1 calc R . .
C4A C -0.1476(5) 0.4822(2) 1.10981(17) 0.0267(8) Uani 1 1 d . . .
C4B C 0.3671(5) 0.5144(2) 1.09493(18) 0.0283(8) Uani 1 1 d . . .
C5A C -0.0773(5) 0.45724(19) 1.05458(17) 0.0272(8) Uani 1 1 d . . .
H5A H -0.0486 0.4053 1.0496 0.033 Uiso 1 1 calc R . .
C5B C 0.4336(5) 0.53992(19) 1.03926(17) 0.0260(8) Uani 1 1 d . . .
H5B H 0.4558 0.5924 1.0334 0.031 Uiso 1 1 calc R . .
C6A C -0.0487(4) 0.50758(18) 1.00687(16) 0.0247(7) Uani 1 1 d . . .
H6A H -0.0020 0.4903 0.9689 0.030 Uiso 1 1 calc R . .
C6B C 0.4677(4) 0.48887(18) 0.99208(17) 0.0249(7) Uani 1 1 d . . .
H6B H 0.5125 0.5062 0.9539 0.030 Uiso 1 1 calc R . .
C7A C -0.2642(6) 0.4487(2) 1.20812(19) 0.0386(10) Uani 1 1 d . . .
H7A1 H -0.1938 0.4850 1.2313 0.058 Uiso 1 1 calc R . .
H7A2 H -0.2850 0.4037 1.2334 0.058 Uiso 1 1 calc R . .
H7A3 H -0.3745 0.4723 1.1974 0.058 Uiso 1 1 calc R . .
C7B C 0.3349(6) 0.6397(2) 1.1337(2) 0.0414(10) Uani 1 1 d . . .
H7B1 H 0.4539 0.6551 1.1256 0.062 Uiso 1 1 calc R . .
H7B2 H 0.2922 0.6660 1.1704 0.062 Uiso 1 1 calc R . .
H7B3 H 0.2627 0.6527 1.0982 0.062 Uiso 1 1 calc R . .
C11A C 0.1882(4) 0.63114(19) 0.91531(17) 0.0251(7) Uani 1 1 d . . .
H11A H 0.2691 0.6403 0.9498 0.030 Uiso 1 1 calc R . .
H11B H 0.1927 0.5767 0.9045 0.030 Uiso 1 1 calc R . .
C11B C 0.7367(4) 0.35997(18) 0.91279(17) 0.0246(8) Uani 1 1 d . . .
H11C H 0.7445 0.4132 0.8987 0.030 Uiso 1 1 calc R . .
H11D H 0.8061 0.3546 0.9508 0.030 Uiso 1 1 calc R . .
C12A C 0.2383(5) 0.6786(2) 0.86051(17) 0.0276(8) Uani 1 1 d . . .
C12B C 0.8045(5) 0.30741(18) 0.86348(16) 0.0248(7) Uani 1 1 d . . .
C13A C 0.3867(5) 0.6519(2) 0.82200(17) 0.0310(8) Uani 1 1 d . . .
H13A H 0.4617 0.6183 0.8476 0.037 Uiso 1 1 calc R . .
C13B C 0.9786(5) 0.3275(2) 0.83578(17) 0.0285(7) Uani 1 1 d . . .
H13B H 1.0493 0.3539 0.8678 0.034 Uiso 1 1 calc R . .
C14A C 0.4937(6) 0.7183(3) 0.7986(2) 0.0488(12) Uani 1 1 d . . .
H14A H 0.4273 0.7467 0.7679 0.073 Uiso 1 1 calc R . .
H14B H 0.5998 0.6993 0.7797 0.073 Uiso 1 1 calc R . .
H14C H 0.5227 0.7518 0.8331 0.073 Uiso 1 1 calc R . .
C14B C 0.9436(6) 0.3831(2) 0.78249(18) 0.0395(10) Uani 1 1 d . . .
H14D H 0.8856 0.3563 0.7488 0.059 Uiso 1 1 calc R . .
H14E H 1.0529 0.4040 0.7676 0.059 Uiso 1 1 calc R . .
H14F H 0.8699 0.4244 0.7971 0.059 Uiso 1 1 calc R . .
C15A C 0.3096(6) 0.6051(2) 0.76892(19) 0.0412(10) Uani 1 1 d . . .
H15A H 0.2428 0.5628 0.7859 0.062 Uiso 1 1 calc R . .
H15B H 0.4027 0.5852 0.7431 0.062 Uiso 1 1 calc R . .
H15C H 0.2342 0.6374 0.7440 0.062 Uiso 1 1 calc R . .
C15B C 1.0758(6) 0.2577(2) 0.81382(18) 0.0380(9) Uani 1 1 d . . .
H15D H 1.0883 0.2219 0.8480 0.057 Uiso 1 1 calc R . .
H15E H 1.1900 0.2728 0.7990 0.057 Uiso 1 1 calc R . .
H15F H 1.0117 0.2336 0.7803 0.057 Uiso 1 1 calc R . .
O1A O -0.1757(4) 0.42725(14) 1.15299(12) 0.0355(7) Uani 1 1 d . . .
O1B O 0.3287(4) 0.55945(14) 1.14381(13) 0.0354(7) Uani 1 1 d . . .
O2A O 0.1575(4) 0.73601(15) 0.84936(13) 0.0372(7) Uani 1 1 d . . .
O2B O 0.7223(4) 0.25209(14) 0.84771(13) 0.0357(7) Uani 1 1 d . . .
Cl1A Cl -0.16920(13) 0.56483(5) 0.86774(4) 0.0320(2) Uani 1 1 d . . .
Cl1B Cl 0.58901(12) 0.23924(5) 1.01099(4) 0.02791(19) Uani 1 1 d . . .
Cl2A Cl 0.05879(12) 0.75920(5) 1.01558(4) 0.02743(18) Uani 1 1 d . . .
Cl2B Cl 0.39812(14) 0.42629(6) 0.85083(5) 0.0368(2) Uani 1 1 d . . .
TeA Te -0.06556(3) 0.661611(12) 0.941783(10) 0.02056(6) Uani 1 1 d . . .
TeB Te 0.47614(3) 0.331174(12) 0.930837(10) 0.02222(6) Uani 1 1 d . . .

loop_
_atom_site_aniso_label
_atom_site_aniso_U_11
_atom_site_aniso_U_22
_atom_site_aniso_U_33
_atom_site_aniso_U_23
_atom_site_aniso_U_13
_atom_site_aniso_U_12
C1A 0.0218(17) 0.0192(16) 0.0246(18) 0.0001(13) -0.0021(14) -0.0004(14)
C1B 0.0235(18) 0.0230(17) 0.0271(19) 0.0020(13) -0.0014(15) 0.0003(15)
C2A 0.0267(18) 0.0252(16) 0.028(2) -0.0010(15) -0.0016(16) 0.0033(14)
C2B 0.0274(18) 0.0210(15) 0.029(2) 0.0048(14) -0.0007(15) -0.0003(13)
C3A 0.0273(19) 0.0318(19) 0.023(2) -0.0005(15) 0.0013(15) 0.0036(16)
C3B 0.031(2) 0.0275(18) 0.028(2) 0.0074(15) -0.0018(16) -0.0031(16)
C4A 0.0270(18) 0.0262(18) 0.027(2) 0.0043(15) -0.0041(15) 0.0007(15)
C4B 0.0248(18) 0.0277(18) 0.032(2) 0.0004(15) -0.0049(15) 0.0016(15)
C5A 0.0271(18) 0.0249(16) 0.030(2) -0.0012(14) -0.0018(16) 0.0043(15)
C5B 0.0249(18) 0.0219(16) 0.031(2) 0.0013(13) -0.0066(16) -0.0004(15)
C6A 0.0259(18) 0.0271(17) 0.0213(18) -0.0057(13) 0.0022(14) -0.0029(15)
C6B 0.0224(17) 0.0256(17) 0.0268(19) 0.0076(13) -0.0009(14) -0.0002(14)
C7A 0.050(3) 0.039(2) 0.028(2) 0.0106(17) 0.0032(19) 0.004(2)
C7B 0.056(3) 0.0247(19) 0.043(3) -0.0050(17) -0.012(2) 0.0094(19)
C11A 0.0217(17) 0.0246(17) 0.029(2) 0.0022(14) 0.0019(14) 0.0050(14)
C11B 0.0230(18) 0.0233(16) 0.0275(19) -0.0014(14) -0.0019(14) -0.0037(14)
C12A 0.0293(19) 0.0325(19) 0.0209(18) -0.0030(15) -0.0020(14) 0.0010(16)
C12B 0.033(2) 0.0212(16) 0.0204(18) 0.0035(13) -0.0008(15) 0.0000(15)
C13A 0.0261(18) 0.038(2) 0.029(2) 0.0040(16) 0.0057(14) 0.0059(17)
C13B 0.0298(18) 0.0289(18) 0.0267(18) -0.0013(15) 0.0045(14) -0.0033(17)
C14A 0.041(3) 0.052(3) 0.053(3) 0.005(2) 0.017(2) -0.005(2)
C14B 0.055(3) 0.033(2) 0.031(2) 0.0057(16) 0.013(2) 0.005(2)
C15A 0.050(3) 0.041(2) 0.032(2) -0.0063(19) 0.003(2) 0.011(2)
C15B 0.036(2) 0.040(2) 0.037(2) -0.0023(17) 0.0058(18) 0.005(2)
O1A 0.0508(18) 0.0319(14) 0.0237(14) 0.0070(11) 0.0058(13) 0.0071(14)
O1B 0.0513(18) 0.0261(13) 0.0287(15) -0.0045(11) -0.0030(13) 0.0047(13)
O2A 0.0414(16) 0.0324(14) 0.0379(17) 0.0086(12) 0.0070(13) 0.0111(13)
O2B 0.0396(16) 0.0313(14) 0.0360(17) -0.0077(12) 0.0049(13) -0.0105(13)
Cl1A 0.0407(5) 0.0317(5) 0.0235(5) -0.0035(4) -0.0076(4) -0.0043(4)
Cl1B 0.0277(4) 0.0240(4) 0.0320(5) 0.0057(3) 0.0016(4) 0.0025(4)
Cl2A 0.0268(4) 0.0239(4) 0.0316(5) -0.0025(3) -0.0014(4) -0.0040(4)
Cl2B 0.0405(6) 0.0372(5) 0.0326(5) 0.0108(4) -0.0107(4) -0.0029(4)
TeA 0.01974(10) 0.02072(10) 0.02123(11) -0.00002(9) -0.00013(8) 0.00013(9)
TeB 0.02154(10) 0.02090(10) 0.02421(12) 0.00158(9) -0.00138(8) -0.00179(9)

loop_
_atom_type_symbol
_atom_type_description
_atom_type_scat_dispersion_real
_atom_type_scat_dispersion_imag
_atom_type_scat_source
C C 0.0033 0.0016 'International Tables Vol C Tables 4.2.6.8 and 6.1.1.4'
H H 0.0000 0.0000 'International Tables Vol C Tables 4.2.6.8 and 6.1.1.4'
O O 0.0106 0.0060 'International Tables Vol C Tables 4.2.6.8 and 6.1.1.4'
Cl Cl 0.1484 0.1585 'International Tables Vol C Tables 4.2.6.8 and 6.1.1.4'
Te Te -0.5308 1.6751 'International Tables Vol C Tables 4.2.6.8 and 6.1.1.4'

loop_
_geom_angle_atom_site_label_1
_geom_angle_atom_site_label_2
_geom_angle_atom_site_label_3
_geom_angle
_geom_angle_site_symmetry_1
_geom_angle_site_symmetry_3
_geom_angle_publ_flag
C2A C1A C6A 120.0(3) . . ?
C2A C1A TeA 119.0(2) . . ?
C6A C1A TeA 120.9(3) . . ?
C2B C1B C6B 120.0(3) . . ?
C2B C1B TeB 118.5(2) . . ?
C6B C1B TeB 121.4(3) . . ?
C3A C2A C1A 120.4(3) . . ?
C3A C2A H2A 119.8 . . ?
C1A C2A H2A 119.8 . . ?
C3B C2B C1B 120.1(3) . . ?
C3B C2B H2B 120.0 . . ?
C1B C2B H2B 120.0 . . ?
C2A C3A C4A 119.7(3) . . ?
C2A C3A H3A 120.1 . . ?
C4A C3A H3A 120.1 . . ?
C2B C3B C4B 120.1(4) . . ?
C2B C3B H3B 120.0 . . ?
C4B C3B H3B 120.0 . . ?
O1A C4A C5A 115.5(3) . . ?
O1A C4A C3A 124.5(3) . . ?
C5A C4A C3A 120.0(3) . . ?
O1B C4B C3B 114.8(4) . . ?
O1B C4B C5B 124.8(3) . . ?
C3B C4B C5B 120.4(4) . . ?
C6A C5A C4A 120.4(3) . . ?
C6A C5A H5A 119.8 . . ?
C4A C5A H5A 119.8 . . ?
C4B C5B C6B 120.1(3) . . ?
C4B C5B H5B 119.9 . . ?
C6B C5B H5B 119.9 . . ?
C5A C6A C1A 119.4(3) . . ?
C5A C6A H6A 120.3 . . ?
C1A C6A H6A 120.3 . . ?
C5B C6B C1B 119.3(3) . . ?
C5B C6B H6B 120.4 . . ?
C1B C6B H6B 120.4 . . ?
O1A C7A H7A1 109.5 . . ?
O1A C7A H7A2 109.5 . . ?
H7A1 C7A H7A2 109.5 . . ?
O1A C7A H7A3 109.5 . . ?
H7A1 C7A H7A3 109.5 . . ?
H7A2 C7A H7A3 109.5 . . ?
O1B C7B H7B1 109.5 . . ?
O1B C7B H7B2 109.5 . . ?
H7B1 C7B H7B2 109.5 . . ?
O1B C7B H7B3 109.5 . . ?
H7B1 C7B H7B3 109.5 . . ?
H7B2 C7B H7B3 109.5 . . ?
C12A C11A TeA 108.2(2) . . ?
C12A C11A H11A 110.1 . . ?
TeA C11A H11A 110.1 . . ?
C12A C11A H11B 110.1 . . ?
TeA C11A H11B 110.1 . . ?
H11A C11A H11B 108.4 . . ?
C12B C11B TeB 108.4(2) . . ?
C12B C11B H11C 110.0 . . ?
TeB C11B H11C 110.0 . . ?
C12B C11B H11D 110.0 . . ?
TeB C11B H11D 110.0 . . ?
H11C C11B H11D 108.4 . . ?
O2A C12A C13A 123.2(4) . . ?
O2A C12A C11A 119.2(3) . . ?
C13A C12A C11A 117.7(3) . . ?
O2B C12B C11B 120.6(3) . . ?
O2B C12B C13B 122.8(3) . . ?
C11B C12B C13B 116.5(3) . . ?
C12A C13A C14A 111.3(3) . . ?
C12A C13A C15A 106.6(3) . . ?
C14A C13A C15A 112.0(3) . . ?
C12A C13A H13A 108.9 . . ?
C14A C13A H13A 108.9 . . ?
C15A C13A H13A 108.9 . . ?
C15B C13B C12B 112.1(3) . . ?
C15B C13B C14B 111.6(3) . . ?
C12B C13B C14B 106.7(3) . . ?
C15B C13B H13B 108.8 . . ?
C12B C13B H13B 108.8 . . ?
C14B C13B H13B 108.8 . . ?
C13A C14A H14A 109.5 . . ?
C13A C14A H14B 109.5 . . ?
H14A C14A H14B 109.5 . . ?
C13A C14A H14C 109.5 . . ?
H14A C14A H14C 109.5 . . ?
H14B C14A H14C 109.5 . . ?
C13B C14B H14D 109.5 . . ?
C13B C14B H14E 109.5 . . ?
H14D C14B H14E 109.5 . . ?
C13B C14B H14F 109.5 . . ?
H14D C14B H14F 109.5 . . ?
H14E C14B H14F 109.5 . . ?
C13A C15A H15A 109.5 . . ?
C13A C15A H15B 109.5 . . ?
H15A C15A H15B 109.5 . . ?
C13A C15A H15C 109.5 . . ?
H15A C15A H15C 109.5 . . ?
H15B C15A H15C 109.5 . . ?
C13B C15B H15D 109.5 . . ?
C13B C15B H15E 109.5 . . ?
H15D C15B H15E 109.5 . . ?
C13B C15B H15F 109.5 . . ?
H15D C15B H15F 109.5 . . ?
H15E C15B H15F 109.5 . . ?
C4A O1A C7A 117.6(3) . . ?
C4B O1B C7B 116.8(3) . . ?
C1A TeA C11A 96.95(13) . . ?
C1A TeA Cl1A 90.81(9) . . ?
C11A TeA Cl1A 87.22(10) . . ?
C1A TeA Cl2A 89.82(9) . . ?
C11A TeA Cl2A 89.40(10) . . ?
Cl1A TeA Cl2A 176.61(3) . . ?
C1B TeB C11B 96.66(14) . . ?
C1B TeB Cl2B 90.96(9) . . ?
C11B TeB Cl2B 86.67(10) . . ?
C1B TeB Cl1B 89.07(9) . . ?
C11B TeB Cl1B 87.14(10) . . ?
Cl2B TeB Cl1B 173.78(3) . . ?

loop_
_geom_bond_atom_site_label_1
_geom_bond_atom_site_label_2
_geom_bond_distance
_geom_bond_site_symmetry_2
_geom_bond_publ_flag
C1A C2A 1.384(5) . ?
C1A C6A 1.399(4) . ?
C1A TeA 2.104(3) . ?
C1B C2B 1.395(5) . ?
C1B C6B 1.401(4) . ?
C1B TeB 2.114(3) . ?
C2A C3A 1.383(5) . ?
C2A H2A 0.9500 . ?
C2B C3B 1.381(5) . ?
C2B H2B 0.9500 . ?
C3A C4A 1.389(5) . ?
C3A H3A 0.9500 . ?
C3B C4B 1.384(5) . ?
C3B H3B 0.9500 . ?
C4A O1A 1.366(4) . ?
C4A C5A 1.389(5) . ?
C4B O1B 1.359(4) . ?
C4B C5B 1.389(5) . ?
C5A C6A 1.383(5) . ?
C5A H5A 0.9500 . ?
C5B C6B 1.390(5) . ?
C5B H5B 0.9500 . ?
C6A H6A 0.9500 . ?
C6B H6B 0.9500 . ?
C7A O1A 1.432(5) . ?
C7A H7A1 0.9800 . ?
C7A H7A2 0.9800 . ?
C7A H7A3 0.9800 . ?
C7B O1B 1.433(4) . ?
C7B H7B1 0.9800 . ?
C7B H7B2 0.9800 . ?
C7B H7B3 0.9800 . ?
C11A C12A 1.506(5) . ?
C11A TeA 2.123(3) . ?
C11A H11A 0.9900 . ?
C11A H11B 0.9900 . ?
C11B C12B 1.511(5) . ?
C11B TeB 2.123(3) . ?
C11B H11C 0.9900 . ?
C11B H11D 0.9900 . ?
C12A O2A 1.217(4) . ?
C12A C13A 1.500(5) . ?
C12B O2B 1.216(4) . ?
C12B C13B 1.522(5) . ?
C13A C14A 1.524(5) . ?
C13A C15A 1.539(5) . ?
C13A H13A 1.0000 . ?
C13B C15B 1.521(5) . ?
C13B C14B 1.541(5) . ?
C13B H13B 1.0000 . ?
C14A H14A 0.9800 . ?
C14A H14B 0.9800 . ?
C14A H14C 0.9800 . ?
C14B H14D 0.9800 . ?
C14B H14E 0.9800 . ?
C14B H14F 0.9800 . ?
C15A H15A 0.9800 . ?
C15A H15B 0.9800 . ?
C15A H15C 0.9800 . ?
C15B H15D 0.9800 . ?
C15B H15E 0.9800 . ?
C15B H15F 0.9800 . ?
Cl1A TeA 2.4796(9) . ?
Cl1B TeB 2.5355(9) . ?
Cl2A TeA 2.5427(8) . ?
Cl2B TeB 2.4903(9) . ?

loop_
_geom_torsion_atom_site_label_1
_geom_torsion_atom_site_label_2
_geom_torsion_atom_site_label_3
_geom_torsion_atom_site_label_4
_geom_torsion
_geom_torsion_site_symmetry_1
_geom_torsion_site_symmetry_2
_geom_torsion_site_symmetry_3
_geom_torsion_site_symmetry_4
_geom_torsion_publ_flag
C6A C1A C2A C3A -0.6(6) . . . . ?
TeA C1A C2A C3A 175.6(3) . . . . ?
C6B C1B C2B C3B 1.2(6) . . . . ?
TeB C1B C2B C3B -177.6(3) . . . . ?
C1A C2A C3A C4A -1.1(6) . . . . ?
C1B C2B C3B C4B -0.2(6) . . . . ?
C2A C3A C4A O1A -177.8(4) . . . . ?
C2A C3A C4A C5A 2.6(6) . . . . ?
C2B C3B C4B O1B 180.0(3) . . . . ?
C2B C3B C4B C5B -1.0(6) . . . . ?
O1A C4A C5A C6A 177.9(3) . . . . ?
C3A C4A C5A C6A -2.5(6) . . . . ?
O1B C4B C5B C6B -179.8(4) . . . . ?
C3B C4B C5B C6B 1.4(6) . . . . ?
C4A C5A C6A C1A 0.8(5) . . . . ?
C2A C1A C6A C5A 0.7(5) . . . . ?
TeA C1A C6A C5A -175.4(3) . . . . ?
C4B C5B C6B C1B -0.4(5) . . . . ?
C2B C1B C6B C5B -0.9(5) . . . . ?
TeB C1B C6B C5B 177.9(3) . . . . ?
TeA C11A C12A O2A 18.0(4) . . . . ?
TeA C11A C12A C13A -161.8(3) . . . . ?
TeB C11B C12B O2B -10.9(4) . . . . ?
TeB C11B C12B C13B 169.5(2) . . . . ?
O2A C12A C13A C14A 36.7(5) . . . . ?
C11A C12A C13A C14A -143.5(4) . . . . ?
O2A C12A C13A C15A -85.8(4) . . . . ?
C11A C12A C13A C15A 94.0(4) . . . . ?
O2B C12B C13B C15B -28.8(5) . . . . ?
C11B C12B C13B C15B 150.8(3) . . . . ?
O2B C12B C13B C14B 93.6(4) . . . . ?
C11B C12B C13B C14B -86.7(4) . . . . ?
C5A C4A O1A C7A -173.7(3) . . . . ?
C3A C4A O1A C7A 6.7(6) . . . . ?
C3B C4B O1B C7B -171.9(4) . . . . ?
C5B C4B O1B C7B 9.2(6) . . . . ?
C2A C1A TeA C11A 134.0(3) . . . . ?
C6A C1A TeA C11A -49.8(3) . . . . ?
C2A C1A TeA Cl1A -138.7(3) . . . . ?
C6A C1A TeA Cl1A 37.5(3) . . . . ?
C2A C1A TeA Cl2A 44.6(3) . . . . ?
C6A C1A TeA Cl2A -139.2(3) . . . . ?
C12A C11A TeA C1A 178.6(2) . . . . ?
C12A C11A TeA Cl1A 88.2(2) . . . . ?
C12A C11A TeA Cl2A -91.6(2) . . . . ?
C2B C1B TeB C11B -126.6(3) . . . . ?
C6B C1B TeB C11B 54.6(3) . . . . ?
C2B C1B TeB Cl2B 146.6(3) . . . . ?
C6B C1B TeB Cl2B -32.2(3) . . . . ?
C2B C1B TeB Cl1B -39.6(3) . . . . ?
C6B C1B TeB Cl1B 141.6(3) . . . . ?
C12B C11B TeB C1B 178.1(2) . . . . ?
C12B C11B TeB Cl2B -91.4(2) . . . . ?
C12B C11B TeB Cl1B 89.3(2) . . . . ?
